data_7153405
loop_
_publ_author_name
'Fang, Zhao'
'Zhou, Chao'
'Fu, Chunling'
'Ma, Shengming'

_publ_section_title
;
 Studies on highly regio- and stereoselective hydration of 1,2-allenylic
 sulfoxides.
;
_journal_issue 20
_journal_name_full 'Organic &amp; biomolecular chemistry'
_journal_page_first 4554
_journal_page_last 4561
_journal_paper_doi 10.1039/c0ob00007h
_journal_volume 8
_journal_year 2010
_chemical_absolute_configuration ad
_chemical_formula_sum 'C2.33 H3.33 O0.33 S0.17'
_chemical_formula_weight 42.06
_chemical_name_systematic
;
?
;
_space_group_IT_number 1
_symmetry_cell_setting triclinic
_symmetry_space_group_name_Hall 'P 1'
_symmetry_space_group_name_H-M 'P 1'
_atom_sites_solution_hydrogens geom
_atom_sites_solution_primary direct
_atom_sites_solution_secondary difmap
_audit_creation_method SHELXL-97
_cell_angle_alpha 83.446(5)
_cell_angle_beta 89.906(5)
_cell_angle_gamma 89.581(4)
_cell_formula_units_Z 12
_cell_length_a 5.4734(6)
_cell_length_b 9.0484(10)
_cell_length_c 14.9986(18)
_cell_measurement_temperature 296(2)
_cell_volume 737.94(15)
_computing_structure_refinement 'SHELXL-97 (Sheldrick, 1997)'
_computing_structure_solution 'SHELXS-97 (Sheldrick, 1990)'
_diffrn_ambient_temperature 296(2)
_diffrn_measured_fraction_theta_full 0.984
_diffrn_measured_fraction_theta_max 0.984
_diffrn_radiation_monochromator graphite
_diffrn_radiation_source 'fine-focus sealed tube'
_diffrn_radiation_type MoK\a
_diffrn_radiation_wavelength 0.71073
_diffrn_reflns_av_R_equivalents 0.1050
_diffrn_reflns_av_sigmaI/netI 0.2217
_diffrn_reflns_limit_h_max 6
_diffrn_reflns_limit_h_min -6
_diffrn_reflns_limit_k_max 10
_diffrn_reflns_limit_k_min -10
_diffrn_reflns_limit_l_max 17
_diffrn_reflns_limit_l_min -17
_diffrn_reflns_number 10241
_diffrn_reflns_theta_full 25.01
_diffrn_reflns_theta_max 25.01
_diffrn_reflns_theta_min 2.27
_exptl_absorpt_coefficient_mu 0.209
_exptl_absorpt_correction_T_max 1
_exptl_absorpt_correction_T_min 0.711701
_exptl_absorpt_correction_type multi-scan
_exptl_crystal_colour colorless
_exptl_crystal_density_diffrn 1.136
_exptl_crystal_density_method 'not measured'
_exptl_crystal_description block
_exptl_crystal_F_000 272
_exptl_crystal_size_max 0.440
_exptl_crystal_size_mid 0.425
_exptl_crystal_size_min 0.147
_refine_diff_density_max 0.253
_refine_diff_density_min -0.197
_refine_diff_density_rms 0.047
_refine_ls_abs_structure_details 'Flack H D (1983), Acta Cryst. A39, 876-881'
_refine_ls_abs_structure_Flack 0.12(8)
_refine_ls_extinction_method none
_refine_ls_goodness_of_fit_ref 1.106
_refine_ls_hydrogen_treatment constr
_refine_ls_matrix_type full
_refine_ls_number_parameters 307
_refine_ls_number_reflns 4695
_refine_ls_number_restraints 3
_refine_ls_restrained_S_all 1.105
_refine_ls_R_factor_all 0.1844
_refine_ls_R_factor_gt 0.0464
_refine_ls_shift/su_max 0.000
_refine_ls_shift/su_mean 0.000
_refine_ls_structure_factor_coef Fsqd
_refine_ls_weighting_details 'calc w=1/[\s^2^(Fo^2^)+(0.0198P)^2^+0.2209P] where P=(Fo^2^+2Fc^2^)/3'
_refine_ls_weighting_scheme calc
_refine_ls_wR_factor_gt 0.0959
_refine_ls_wR_factor_ref 0.1170
_reflns_number_gt 2287
_reflns_number_total 4695
_reflns_threshold_expression >2sigma(I)
_cod_data_source_file c0ob00007h.txt
_cod_data_source_block z-R-Z-3d
_cod_depositor_comments
;
The following automatic conversions were performed:

'_symmetry_cell_setting' value 'Triclinic' changed to 'triclinic'
according to /home/saulius/struct/CIF-dictionaries/cif_core.dic
dictionary named 'cif_core.dic' version 2.4.2 from 2011-04-26.

Automatic conversion script
Id: cif_fix_values 1891 2012-01-12 08:04:46Z andrius 
;
_cod_original_sg_symbol_H-M P1
_cod_database_code 7153405

loop_
_symmetry_equiv_pos_as_xyz
'x, y, z'

loop_
_atom_site_label
_atom_site_type_symbol
_atom_site_fract_x
_atom_site_fract_y
_atom_site_fract_z
_atom_site_U_iso_or_equiv
_atom_site_adp_type
_atom_site_occupancy
_atom_site_symmetry_multiplicity
_atom_site_calc_flag
_atom_site_refinement_flags
S1 S 0.9480(3) 0.47865(14) 0.12390(11) 0.0616(5) Uani 1 1 d .
S2 S 0.4475(3) -0.02151(15) 0.12305(11) 0.0619(5) Uani 1 1 d .
O1 O 1.5143(7) 0.5164(4) -0.0666(3) 0.0763(13) Uani 1 1 d .
H1D H 1.5750 0.5050 -0.0163 0.115 Uiso 1 1 calc R
O2 O 0.6732(8) 0.4728(4) 0.1142(3) 0.0821(13) Uani 1 1 d .
O3 O 1.0173(7) 0.0126(4) -0.0686(3) 0.0750(13) Uani 1 1 d .
H3C H 1.0788 0.0038 -0.0184 0.113 Uiso 1 1 calc R
O4 O 0.1737(8) -0.0190(4) 0.1115(3) 0.0802(13) Uani 1 1 d .
C1 C 1.0485(18) 0.2053(9) -0.4119(5) 0.158(4) Uani 1 1 d .
H1A H 1.1086 0.1169 -0.4346 0.238 Uiso 1 1 calc R
H1B H 1.0771 0.2898 -0.4553 0.238 Uiso 1 1 calc R
H1C H 0.8763 0.1959 -0.4005 0.238 Uiso 1 1 calc R
C2 C 1.1744(16) 0.2251(8) -0.3291(5) 0.107(3) Uani 1 1 d .
H2A H 1.3481 0.2320 -0.3417 0.128 Uiso 1 1 calc R
H2B H 1.1495 0.1368 -0.2871 0.128 Uiso 1 1 calc R
C3 C 1.0990(12) 0.3590(6) -0.2837(4) 0.085(2) Uani 1 1 d .
H3A H 1.1315 0.4481 -0.3242 0.102 Uiso 1 1 calc R
H3B H 0.9242 0.3549 -0.2731 0.102 Uiso 1 1 calc R
C4 C 1.2257(11) 0.3720(6) -0.1959(4) 0.070(2) Uani 1 1 d .
H4A H 1.4005 0.3774 -0.2064 0.084 Uiso 1 1 calc R
H4B H 1.1945 0.2827 -0.1553 0.084 Uiso 1 1 calc R
C5 C 1.1459(10) 0.5063(5) -0.1508(4) 0.0619(16) Uani 1 1 d .
H5A H 1.1929 0.5960 -0.1885 0.074 Uiso 1 1 calc R
H5B H 0.9692 0.5066 -0.1459 0.074 Uiso 1 1 calc R
C6 C 1.2537(11) 0.5096(6) -0.0593(4) 0.0577(16) Uani 1 1 d .
H6A H 1.2086 0.4184 -0.0213 0.069 Uiso 1 1 calc R
C7 C 1.1628(9) 0.6429(5) -0.0159(4) 0.0579(16) Uani 1 1 d .
H7A H 1.1948 0.7358 -0.0468 0.069 Uiso 1 1 calc R
C8 C 1.0453(9) 0.6427(5) 0.0597(4) 0.0563(16) Uani 1 1 d .
H8A H 1.0111 0.7334 0.0807 0.068 Uiso 1 1 calc R
C9 C 0.9988(14) 0.5331(7) 0.2323(5) 0.062(3) Uani 1 1 d .
C10 C 1.1983(13) 0.6098(8) 0.2545(5) 0.085(2) Uani 1 1 d .
H10A H 1.3162 0.6382 0.2113 0.102 Uiso 1 1 calc R
C11 C 1.2269(15) 0.6462(9) 0.3420(5) 0.098(2) Uani 1 1 d .
H11A H 1.3605 0.7022 0.3560 0.117 Uiso 1 1 calc R
C12 C 1.067(2) 0.6020(10) 0.4049(6) 0.102(4) Uani 1 1 d .
H12A H 1.0885 0.6271 0.4627 0.122 Uiso 1 1 calc R
C13 C 0.8638(15) 0.5177(10) 0.3860(5) 0.105(2) Uani 1 1 d .
H13A H 0.7536 0.4831 0.4307 0.126 Uiso 1 1 calc R
C14 C 0.8329(13) 0.4871(8) 0.2972(5) 0.092(2) Uani 1 1 d .
H14A H 0.6964 0.4345 0.2823 0.111 Uiso 1 1 calc R
C15 C 0.5217(18) -0.2865(9) -0.4157(5) 0.159(4) Uani 1 1 d .
H15A H 0.5763 -0.3731 -0.4416 0.238 Uiso 1 1 calc R
H15B H 0.5473 -0.1997 -0.4577 0.238 Uiso 1 1 calc R
H15C H 0.3509 -0.2954 -0.4016 0.238 Uiso 1 1 calc R
C16 C 0.6626(16) -0.2727(8) -0.3319(5) 0.108(3) Uani 1 1 d .
H16A H 0.8351 -0.2666 -0.3467 0.129 Uiso 1 1 calc R
H16B H 0.6388 -0.3622 -0.2907 0.129 Uiso 1 1 calc R
C17 C 0.5924(12) -0.1399(6) -0.2851(4) 0.085(2) Uani 1 1 d .
H17A H 0.4182 -0.1437 -0.2731 0.101 Uiso 1 1 calc R
H17B H 0.6231 -0.0504 -0.3256 0.101 Uiso 1 1 calc R
C18 C 0.7254(11) -0.1283(6) -0.1981(4) 0.0700(19) Uani 1 1 d .
H18A H 0.8996 -0.1237 -0.2099 0.084 Uiso 1 1 calc R
H18B H 0.6950 -0.2176 -0.1574 0.084 Uiso 1 1 calc R
C19 C 0.6503(10) 0.0064(5) -0.1522(4) 0.0632(16) Uani 1 1 d .
H19A H 0.7008 0.0958 -0.1894 0.076 Uiso 1 1 calc R
H19B H 0.4736 0.0091 -0.1477 0.076 Uiso 1 1 calc R
C20 C 0.7568(11) 0.0075(6) -0.0605(4) 0.0587(16) Uani 1 1 d .
H20A H 0.7103 -0.0839 -0.0231 0.070 Uiso 1 1 calc R
C21 C 0.6712(10) 0.1403(5) -0.0163(4) 0.0594(16) Uani 1 1 d .
H21A H 0.7063 0.2329 -0.0469 0.071 Uiso 1 1 calc R
C22 C 0.5546(9) 0.1416(5) 0.0592(4) 0.0581(16) Uani 1 1 d .
H22A H 0.5262 0.2327 0.0807 0.070 Uiso 1 1 calc R
C23 C 0.5008(14) 0.0319(7) 0.2316(5) 0.064(3) Uani 1 1 d .
C24 C 0.7017(13) -0.0224(8) 0.2811(5) 0.093(2) Uani 1 1 d .
H24A H 0.8138 -0.0848 0.2572 0.112 Uiso 1 1 calc R
C25 C 0.7340(15) 0.0172(11) 0.3668(5) 0.113(3) Uani 1 1 d .
H25A H 0.8684 -0.0195 0.4004 0.136 Uiso 1 1 calc R
C26 C 0.574(2) 0.1084(11) 0.4025(6) 0.115(4) Uani 1 1 d .
H26A H 0.5988 0.1345 0.4599 0.138 Uiso 1 1 calc R
C27 C 0.3752(16) 0.1620(9) 0.3542(5) 0.102(2) Uani 1 1 d .
H27A H 0.2660 0.2249 0.3792 0.122 Uiso 1 1 calc R
C28 C 0.3325(11) 0.1246(7) 0.2686(5) 0.0800(19) Uani 1 1 d .
H28A H 0.1951 0.1604 0.2365 0.096 Uiso 1 1 calc R

loop_
_atom_site_aniso_label
_atom_site_aniso_U_11
_atom_site_aniso_U_22
_atom_site_aniso_U_33
_atom_site_aniso_U_23
_atom_site_aniso_U_13
_atom_site_aniso_U_12
S1 0.0695(13) 0.0482(10) 0.0687(10) -0.0137(8) -0.0060(11) 0.0025(8)
S2 0.0658(12) 0.0493(10) 0.0722(11) -0.0144(8) -0.0050(11) -0.0019(8)
O1 0.046(3) 0.090(3) 0.094(3) -0.016(3) -0.006(3) 0.005(2)
O2 0.071(4) 0.086(3) 0.092(3) -0.020(2) -0.010(3) -0.017(2)
O3 0.057(3) 0.082(3) 0.088(3) -0.017(2) -0.014(3) 0.011(2)
O4 0.068(3) 0.085(3) 0.091(3) -0.022(2) -0.010(3) -0.019(2)
C1 0.213(12) 0.169(8) 0.105(7) -0.065(6) -0.036(8) 0.023(7)
C2 0.130(8) 0.101(6) 0.095(6) -0.038(5) -0.012(6) 0.019(5)
C3 0.100(6) 0.081(5) 0.075(5) -0.017(4) -0.016(4) 0.013(4)
C4 0.074(5) 0.063(4) 0.073(4) -0.011(3) -0.004(4) 0.012(3)
C5 0.060(5) 0.057(4) 0.069(4) -0.009(3) -0.002(4) 0.008(3)
C6 0.060(5) 0.049(4) 0.064(4) -0.005(3) -0.004(4) 0.010(3)
C7 0.064(5) 0.043(3) 0.066(4) -0.004(3) -0.009(4) -0.002(3)
C8 0.062(4) 0.045(3) 0.065(4) -0.016(3) -0.012(3) 0.003(3)
C9 0.050(6) 0.066(5) 0.070(6) -0.005(5) -0.008(6) 0.006(5)
C10 0.067(5) 0.101(5) 0.091(6) -0.027(4) -0.012(4) -0.001(4)
C11 0.093(6) 0.117(6) 0.083(6) -0.011(5) -0.013(5) -0.023(5)
C12 0.114(10) 0.119(8) 0.074(8) -0.020(7) -0.014(8) -0.002(8)
C13 0.089(6) 0.147(7) 0.078(6) 0.000(5) 0.017(5) -0.015(5)
C14 0.077(6) 0.118(6) 0.084(6) -0.020(4) -0.010(5) -0.013(4)
C15 0.208(12) 0.175(9) 0.105(8) -0.069(7) -0.015(8) -0.009(7)
C16 0.108(7) 0.121(7) 0.102(7) -0.047(6) 0.001(6) 0.007(5)
C17 0.095(6) 0.081(5) 0.081(5) -0.021(4) -0.008(4) 0.011(4)
C18 0.079(5) 0.063(4) 0.069(4) -0.016(3) -0.009(4) 0.010(3)
C19 0.064(5) 0.058(4) 0.067(4) -0.004(3) -0.001(4) 0.010(3)
C20 0.065(5) 0.050(4) 0.062(4) -0.009(3) -0.005(4) 0.006(3)
C21 0.068(5) 0.042(3) 0.068(4) -0.008(3) -0.008(4) 0.000(3)
C22 0.063(4) 0.045(4) 0.069(4) -0.019(3) -0.014(4) 0.003(3)
C23 0.058(7) 0.069(5) 0.066(6) -0.005(5) -0.003(6) -0.001(5)
C24 0.070(6) 0.117(6) 0.091(6) -0.010(4) -0.012(5) 0.001(4)
C25 0.096(7) 0.174(8) 0.068(6) -0.002(5) -0.024(5) -0.013(6)
C26 0.129(12) 0.156(11) 0.066(8) -0.028(8) -0.004(9) -0.044(9)
C27 0.101(7) 0.122(6) 0.087(6) -0.036(5) 0.006(5) -0.008(5)
C28 0.064(5) 0.091(5) 0.088(5) -0.025(4) -0.009(4) 0.001(4)

loop_
_atom_type_symbol
_atom_type_description
_atom_type_scat_dispersion_real
_atom_type_scat_dispersion_imag
_atom_type_scat_source
C C 0.0033 0.0016 'International Tables Vol C Tables 4.2.6.8 and 6.1.1.4'
H H 0.0000 0.0000 'International Tables Vol C Tables 4.2.6.8 and 6.1.1.4'
O O 0.0106 0.0060 'International Tables Vol C Tables 4.2.6.8 and 6.1.1.4'
S S 0.1246 0.1234 'International Tables Vol C Tables 4.2.6.8 and 6.1.1.4'

loop_
_geom_angle_atom_site_label_1
_geom_angle_atom_site_label_2
_geom_angle_atom_site_label_3
_geom_angle
O2 S1 C8 106.9(2)
O2 S1 C9 105.3(3)
C8 S1 C9 98.5(3)
O4 S2 C22 105.8(2)
O4 S2 C23 105.7(3)
C22 S2 C23 98.2(3)
C6 O1 H1D 109.5
C20 O3 H3C 109.5
C2 C1 H1A 109.5
C2 C1 H1B 109.5
H1A C1 H1B 109.5
C2 C1 H1C 109.5
H1A C1 H1C 109.5
H1B C1 H1C 109.5
C1 C2 C3 116.3(6)
C1 C2 H2A 108.2
C3 C2 H2A 108.2
C1 C2 H2B 108.2
C3 C2 H2B 108.2
H2A C2 H2B 107.4
C4 C3 C2 114.7(5)
C4 C3 H3A 108.6
C2 C3 H3A 108.6
C4 C3 H3B 108.6
C2 C3 H3B 108.6
H3A C3 H3B 107.6
C3 C4 C5 113.9(5)
C3 C4 H4A 108.8
C5 C4 H4A 108.8
C3 C4 H4B 108.8
C5 C4 H4B 108.8
H4A C4 H4B 107.7
C6 C5 C4 113.4(4)
C6 C5 H5A 108.9
C4 C5 H5A 108.9
C6 C5 H5B 108.9
C4 C5 H5B 108.9
H5A C5 H5B 107.7
O1 C6 C5 109.2(5)
O1 C6 C7 108.9(5)
C5 C6 C7 111.5(4)
O1 C6 H6A 109.1
C5 C6 H6A 109.1
C7 C6 H6A 109.1
C8 C7 C6 127.6(5)
C8 C7 H7A 116.2
C6 C7 H7A 116.2
C7 C8 S1 123.0(4)
C7 C8 H8A 118.5
S1 C8 H8A 118.5
C10 C9 C14 119.1(7)
C10 C9 S1 123.8(6)
C14 C9 S1 117.0(6)
C9 C10 C11 120.2(7)
C9 C10 H10A 119.9
C11 C10 H10A 119.9
C12 C11 C10 120.6(8)
C12 C11 H11A 119.7
C10 C11 H11A 119.7
C11 C12 C13 121.1(9)
C11 C12 H12A 119.5
C13 C12 H12A 119.5
C12 C13 C14 117.5(7)
C12 C13 H13A 121.2
C14 C13 H13A 121.2
C9 C14 C13 121.3(7)
C9 C14 H14A 119.4
C13 C14 H14A 119.4
C16 C15 H15A 109.5
C16 C15 H15B 109.5
H15A C15 H15B 109.5
C16 C15 H15C 109.5
H15A C15 H15C 109.5
H15B C15 H15C 109.5
C15 C16 C17 114.2(7)
C15 C16 H16A 108.7
C17 C16 H16A 108.7
C15 C16 H16B 108.7
C17 C16 H16B 108.7
H16A C16 H16B 107.6
C16 C17 C18 114.8(5)
C16 C17 H17A 108.6
C18 C17 H17A 108.6
C16 C17 H17B 108.6
C18 C17 H17B 108.6
H17A C17 H17B 107.5
C17 C18 C19 113.7(5)
C17 C18 H18A 108.8
C19 C18 H18A 108.8
C17 C18 H18B 108.8
C19 C18 H18B 108.8
H18A C18 H18B 107.7
C20 C19 C18 113.7(4)
C20 C19 H19A 108.8
C18 C19 H19A 108.8
C20 C19 H19B 108.8
C18 C19 H19B 108.8
H19A C19 H19B 107.7
O3 C20 C19 108.4(5)
O3 C20 C21 108.7(5)
C19 C20 C21 112.0(5)
O3 C20 H20A 109.3
C19 C20 H20A 109.3
C21 C20 H20A 109.3
C22 C21 C20 128.2(5)
C22 C21 H21A 115.9
C20 C21 H21A 115.9
C21 C22 S2 123.1(4)
C21 C22 H22A 118.5
S2 C22 H22A 118.5
C24 C23 C28 119.9(7)
C24 C23 S2 120.6(5)
C28 C23 S2 119.5(6)
C23 C24 C25 119.2(7)
C23 C24 H24A 120.4
C25 C24 H24A 120.4
C26 C25 C24 121.2(9)
C26 C25 H25A 119.4
C24 C25 H25A 119.4
C25 C26 C27 119.9(9)
C25 C26 H26A 120.0
C27 C26 H26A 120.0
C26 C27 C28 121.3(8)
C26 C27 H27A 119.3
C28 C27 H27A 119.3
C27 C28 C23 118.5(7)
C27 C28 H28A 120.8
C23 C28 H28A 120.8

loop_
_geom_bond_atom_site_label_1
_geom_bond_atom_site_label_2
_geom_bond_distance
S1 O2 1.513(4)
S1 C8 1.760(5)
S1 C9 1.775(7)
S2 O4 1.509(4)
S2 C22 1.769(5)
S2 C23 1.775(7)
O1 C6 1.432(6)
O1 H1D 0.8200
O3 C20 1.431(6)
O3 H3C 0.8200
C1 C2 1.451(9)
C1 H1A 0.9600
C1 H1B 0.9600
C1 H1C 0.9600
C2 C3 1.510(7)
C2 H2A 0.9700
C2 H2B 0.9700
C3 C4 1.506(7)
C3 H3A 0.9700
C3 H3B 0.9700
C4 C5 1.518(6)
C4 H4A 0.9700
C4 H4B 0.9700
C5 C6 1.499(7)
C5 H5A 0.9700
C5 H5B 0.9700
C6 C7 1.516(6)
C6 H6A 0.9800
C7 C8 1.302(6)
C7 H7A 0.9300
C8 H8A 0.9300
C9 C10 1.360(10)
C9 C14 1.362(10)
C10 C11 1.399(9)
C10 H10A 0.9300
C11 C12 1.318(11)
C11 H11A 0.9300
C12 C13 1.399(11)
C12 H12A 0.9300
C13 C14 1.401(9)
C13 H13A 0.9300
C14 H14A 0.9300
C15 C16 1.493(9)
C15 H15A 0.9600
C15 H15B 0.9600
C15 H15C 0.9600
C16 C17 1.506(7)
C16 H16A 0.9700
C16 H16B 0.9700
C17 C18 1.511(7)
C17 H17A 0.9700
C17 H17B 0.9700
C18 C19 1.520(6)
C18 H18A 0.9700
C18 H18B 0.9700
C19 C20 1.496(7)
C19 H19A 0.9700
C19 H19B 0.9700
C20 C21 1.509(6)
C20 H20A 0.9800
C21 C22 1.300(6)
C21 H21A 0.9300
C22 H22A 0.9300
C23 C24 1.383(10)
C23 C28 1.398(8)
C24 C25 1.386(10)
C24 H24A 0.9300
C25 C26 1.351(11)
C25 H25A 0.9300
C26 C27 1.362(12)
C26 H26A 0.9300
C27 C28 1.385(9)
C27 H27A 0.9300
C28 H28A 0.9300

loop_
_geom_torsion_atom_site_label_1
_geom_torsion_atom_site_label_2
_geom_torsion_atom_site_label_3
_geom_torsion_atom_site_label_4
_geom_torsion
C1 C2 C3 C4 177.4(7)
C2 C3 C4 C5 -179.4(6)
C3 C4 C5 C6 174.0(5)
C4 C5 C6 O1 61.4(6)
C4 C5 C6 C7 -178.3(5)
O1 C6 C7 C8 -118.4(6)
C5 C6 C7 C8 121.1(6)
C6 C7 C8 S1 -4.8(9)
O2 S1 C8 C7 -107.7(5)
C9 S1 C8 C7 143.3(5)
O2 S1 C9 C10 -151.3(6)
C8 S1 C9 C10 -41.2(7)
O2 S1 C9 C14 32.3(6)
C8 S1 C9 C14 142.5(6)
C14 C9 C10 C11 -2.6(11)
S1 C9 C10 C11 -178.9(5)
C9 C10 C11 C12 2.6(11)
C10 C11 C12 C13 0.0(14)
C11 C12 C13 C14 -2.4(13)
C10 C9 C14 C13 0.1(11)
S1 C9 C14 C13 176.6(6)
C12 C13 C14 C9 2.4(11)
C15 C16 C17 C18 177.4(7)
C16 C17 C18 C19 -179.8(6)
C17 C18 C19 C20 172.4(5)
C18 C19 C20 O3 62.0(6)
C18 C19 C20 C21 -178.1(5)
O3 C20 C21 C22 -118.9(7)
C19 C20 C21 C22 121.4(7)
C20 C21 C22 S2 -5.5(9)
O4 S2 C22 C21 -107.3(5)
C23 S2 C22 C21 143.8(5)
O4 S2 C23 C24 149.2(6)
C22 S2 C23 C24 -101.8(6)
O4 S2 C23 C28 -28.1(6)
C22 S2 C23 C28 80.9(6)
C28 C23 C24 C25 -0.5(11)
S2 C23 C24 C25 -177.8(6)
C23 C24 C25 C26 -0.3(12)
C24 C25 C26 C27 0.5(14)
C25 C26 C27 C28 0.2(14)
C26 C27 C28 C23 -1.1(11)
C24 C23 C28 C27 1.2(10)
S2 C23 C28 C27 178.5(6)
